data_4084360
loop_
_publ_author_name
'Kalman, Steven E.'
'Gunnoe, T. Brent'
'Sabat, Michal'

_publ_section_title
;
 Formation of Hydroxyindenyl and Vinylidene Ligands by Reaction of
 Internal Alkynes with Cp*Fe(CO)(NCMe)Ph
;
_journal_issue 19
_journal_name_full Organometallics
_journal_page_first 5457
_journal_paper_doi 10.1021/om500748v
_journal_volume 33
_journal_year 2014
_chemical_formula_sum 'C21 H26 Fe O'
_chemical_formula_weight 350.27
_chemical_name_systematic
; 
 ? 
;
_space_group_crystal_system monoclinic
_space_group_IT_number 13
_space_group_name_Hall '-P 2yac'
_space_group_name_H-M_alt 'P 1 2/n 1'
_symmetry_space_group_name_Hall '-P 2yac'
_symmetry_space_group_name_H-M 'P 1 2/n 1'
_atom_sites_solution_hydrogens mixed
_audit_creation_method SHELXL-97
_cell_angle_alpha 90
_cell_angle_beta 94.695(2)
_cell_angle_gamma 90
_cell_formula_units_Z 8
_cell_length_a 18.349(2)
_cell_length_b 8.6120(9)
_cell_length_c 22.556(2)
_cell_measurement_reflns_used 9893
_cell_measurement_temperature 203(2)
_cell_measurement_theta_max 29.07
_cell_measurement_theta_min 3.33
_cell_volume 3552.4(6)
_computing_cell_refinement 'Bruker SAINT'
_computing_data_collection 'Bruker APEX2'
_computing_data_reduction 'Bruker SAINT'
_computing_molecular_graphics 'Bruker SHELXTL'
_computing_publication_material 'Bruker SHELXTL'
_computing_structure_refinement 'SHELXL-97 (Sheldrick, 2008)'
_computing_structure_solution 'SHELXS-97 (Sheldrick, 2008)'
_diffrn_ambient_temperature 203(2)
_diffrn_measured_fraction_theta_full 0.996
_diffrn_measured_fraction_theta_max 0.993
_diffrn_measurement_device_type 'Bruker APEX-II CCD'
_diffrn_measurement_method '\f and \w scans'
_diffrn_radiation_type MoK\a
_diffrn_radiation_wavelength 0.71073
_diffrn_reflns_av_R_equivalents 0.0492
_diffrn_reflns_av_unetI/netI 0.0428
_diffrn_reflns_Laue_measured_fraction_full 0.996
_diffrn_reflns_Laue_measured_fraction_max 0.993
_diffrn_reflns_limit_h_max 29
_diffrn_reflns_limit_h_min -29
_diffrn_reflns_limit_k_max 13
_diffrn_reflns_limit_k_min -13
_diffrn_reflns_limit_l_max 35
_diffrn_reflns_limit_l_min -36
_diffrn_reflns_number 83309
_diffrn_reflns_point_group_measured_fraction_full 0.996
_diffrn_reflns_point_group_measured_fraction_max 0.993
_diffrn_reflns_theta_full 25.242
_diffrn_reflns_theta_max 35.076
_diffrn_reflns_theta_min 3.534
_exptl_absorpt_coefficient_mu 0.851
_exptl_absorpt_correction_T_max 0.7469
_exptl_absorpt_correction_T_min 0.6985
_exptl_absorpt_correction_type empirical
_exptl_absorpt_process_details 'Bruker SADABS'
_exptl_crystal_colour purple
_exptl_crystal_density_diffrn 1.310
_exptl_crystal_density_meas ?
_exptl_crystal_density_method 'not measured'
_exptl_crystal_description plate
_exptl_crystal_F_000 1488
_exptl_crystal_size_max 0.440
_exptl_crystal_size_mid 0.260
_exptl_crystal_size_min 0.080
_refine_diff_density_max 0.550
_refine_diff_density_min -0.441
_refine_diff_density_rms 0.062
_refine_ls_extinction_method none
_refine_ls_goodness_of_fit_ref 0.956
_refine_ls_hydrogen_treatment mixed
_refine_ls_matrix_type full
_refine_ls_number_parameters 524
_refine_ls_number_reflns 15628
_refine_ls_number_restraints 0
_refine_ls_restrained_S_all 0.956
_refine_ls_R_factor_all 0.0854
_refine_ls_R_factor_gt 0.0460
_refine_ls_shift/su_max 0.002
_refine_ls_shift/su_mean 0.000
_refine_ls_structure_factor_coef Fsqd
_refine_ls_weighting_details 'w=1/[\s^2^(Fo^2^)+(0.0358P)^2^+2.4649P] where P=(Fo^2^+2Fc^2^)/3'
_refine_ls_weighting_scheme calc
_refine_ls_wR_factor_gt 0.0937
_refine_ls_wR_factor_ref 0.1090
_reflns_Friedel_coverage 0.000
_reflns_number_gt 10306
_reflns_number_total 15628
_reflns_threshold_expression 'I > 2\s(I)'
_cod_data_source_file om500748v_si_002.cif
_cod_data_source_block C21H26OFe
_cod_depositor_comments
;Adding full bibliography for 4084360--4084361.cif.

The following automatic conversions were performed:

'_exptl_crystal_density_meas' value 'not measured' was changed to '?'
- the value is perceived as not measured.

Automatic conversion script
Id: cif_fix_values 3008 2015-01-20 13:52:24Z robertas 
;
_cod_original_cell_volume 3552.3(7)
_cod_database_code 4084360
_shelx_space_group_comment
; 
The symmetry employed for this shelxl refinement is uniquely defined 
by the following loop, which should always be used as a source of 
symmetry information in preference to the above space-group names. 
They are only intended as comments. 
;
_shelx_estimated_absorpt_t_min 0.706
_shelx_estimated_absorpt_t_max 0.935

loop_
_space_group_symop_operation_xyz
'x, y, z'
'-x+1/2, y, -z+1/2'
'-x, -y, -z'
'x-1/2, -y, z-1/2'

loop_
_atom_site_label
_atom_site_type_symbol
_atom_site_fract_x
_atom_site_fract_y
_atom_site_fract_z
_atom_site_U_iso_or_equiv
_atom_site_adp_type
_atom_site_occupancy
_atom_site_site_symmetry_order
_atom_site_calc_flag
_atom_site_refinement_flags_posn
_atom_site_refinement_flags_adp
_atom_site_refinement_flags_occupancy
_atom_site_disorder_assembly
_atom_site_disorder_group
Fe1 Fe 0.81425(2) 0.61629(3) 0.52882(2) 0.02636(5) Uani 1 1 d . . . . .
Fe2 Fe 0.52457(2) 0.15796(3) 0.32009(2) 0.02805(5) Uani 1 1 d . . . . .
O1 O 0.65646(7) 0.61686(16) 0.46430(6) 0.0352(3) Uani 1 1 d . . . . .
O2 O 0.63654(10) 0.3855(2) 0.37905(8) 0.0610(5) Uani 1 1 d . . . . .
C1 C 0.70290(8) 0.64486(18) 0.51464(7) 0.0277(3) Uani 1 1 d . . . . .
C2 C 0.73604(8) 0.78894(18) 0.53203(7) 0.0282(3) Uani 1 1 d . . . . .
C3 C 0.77537(9) 0.76621(19) 0.58922(7) 0.0312(3) Uani 1 1 d . . . . .
C4 C 0.76231(8) 0.60944(19) 0.60741(7) 0.0302(3) Uani 1 1 d . . . . .
C5 C 0.78562(10) 0.5234(2) 0.65969(8) 0.0411(4) Uani 1 1 d . . . . .
H00I H 0.8158 0.5697 0.6904 0.049 Uiso 1 1 calc R U . . .
C6 C 0.76359(12) 0.3735(3) 0.66432(9) 0.0492(5) Uani 1 1 d . . . . .
H00L H 0.7785 0.3169 0.6988 0.059 Uiso 1 1 calc R U . . .
C7 C 0.71838(11) 0.3001(2) 0.61804(10) 0.0472(5) Uani 1 1 d . . . . .
H00K H 0.7041 0.1964 0.6230 0.057 Uiso 1 1 calc R U . . .
C8 C 0.69529(9) 0.3754(2) 0.56703(9) 0.0384(4) Uani 1 1 d . . . . .
H00F H 0.6658 0.3250 0.5369 0.046 Uiso 1 1 calc R U . . .
C9 C 0.71706(8) 0.53329(18) 0.56043(7) 0.0288(3) Uani 1 1 d . . . . .
C10 C 0.72787(11) 0.9376(2) 0.49752(8) 0.0398(4) Uani 1 1 d . . . . .
H00A H 0.7218 0.9146 0.4553 0.060 Uiso 1 1 calc R U . . .
H00B H 0.7712 1.0009 0.5059 0.060 Uiso 1 1 calc R U . . .
H00C H 0.6854 0.9935 0.5090 0.060 Uiso 1 1 calc R U . . .
C11 C 0.81676(11) 0.8875(2) 0.62586(9) 0.0435(4) Uani 1 1 d . . . . .
H10A H 0.7838 0.9407 0.6505 0.065 Uiso 1 1 calc R U . . .
H10B H 0.8377 0.9618 0.5998 0.065 Uiso 1 1 calc R U . . .
H10C H 0.8556 0.8384 0.6510 0.065 Uiso 1 1 calc R U . . .
C12 C 0.85814(11) 0.5897(3) 0.44927(8) 0.0476(5) Uani 1 1 d . . . . .
C13A C 0.8885(3) 0.7014(9) 0.4758(3) 0.0316(11) Uani 0.499(5) 1 d . . P A 2
C13B C 0.9087(4) 0.6894(8) 0.4934(3) 0.0429(16) Uani 0.501(5) 1 d . . P A 1
C14A C 0.9239(2) 0.6614(7) 0.5323(2) 0.0323(8) Uani 0.499(5) 1 d . . P A 2
C14B C 0.9270(2) 0.5817(10) 0.5407(2) 0.0404(12) Uani 0.501(5) 1 d . . P A 1
C15A C 0.9088(3) 0.5021(8) 0.5419(3) 0.0365(10) Uani 0.499(5) 1 d . . P A 2
C15B C 0.8939(2) 0.4371(6) 0.5251(2) 0.0328(8) Uani 0.501(5) 1 d . . P A 1
C16A C 0.8647(3) 0.4465(6) 0.4905(3) 0.0347(12) Uani 0.499(5) 1 d . . P A 2
C16B C 0.8551(3) 0.4541(8) 0.4679(2) 0.0306(10) Uani 0.501(5) 1 d . . P A 1
C17A C 0.8121(3) 0.5675(10) 0.3899(2) 0.0665(18) Uani 0.499(5) 1 d . . P A 2
H43D H 0.7823 0.6590 0.3813 0.080 Uiso 0.499(5) 1 calc R U P A 2
H43E H 0.7807 0.4775 0.3925 0.080 Uiso 0.499(5) 1 calc R U P A 2
H43F H 0.8442 0.5520 0.3583 0.080 Uiso 0.499(5) 1 calc R U P A 2
C17B C 0.8341(4) 0.6710(9) 0.3895(2) 0.070(2) Uani 0.501(5) 1 d . . P A 1
H43A H 0.8727 0.6620 0.3628 0.084 Uiso 0.501(5) 1 calc R U P A 1
H43B H 0.8245 0.7799 0.3967 0.084 Uiso 0.501(5) 1 calc R U P A 1
H43C H 0.7900 0.6221 0.3716 0.084 Uiso 0.501(5) 1 calc R U P A 1
C18A C 0.8932(3) 0.8608(6) 0.4471(3) 0.0641(17) Uani 0.499(5) 1 d . . P A 2
H42D H 0.9377 0.8675 0.4268 0.077 Uiso 0.499(5) 1 calc R U P A 2
H42E H 0.8937 0.9404 0.4776 0.077 Uiso 0.499(5) 1 calc R U P A 2
H42F H 0.8512 0.8761 0.4187 0.077 Uiso 0.499(5) 1 calc R U P A 2
C18B C 0.9335(4) 0.8536(6) 0.4884(4) 0.097(3) Uani 0.501(5) 1 d . . P A 1
H42A H 0.9348 0.9033 0.5270 0.117 Uiso 0.501(5) 1 calc R U P A 1
H42B H 0.8999 0.9090 0.4605 0.117 Uiso 0.501(5) 1 calc R U P A 1
H42C H 0.9821 0.8553 0.4743 0.117 Uiso 0.501(5) 1 calc R U P A 1
C19A C 0.9714(2) 0.7642(9) 0.5733(2) 0.0667(17) Uani 0.499(5) 1 d . . P A 2
H41D H 0.9661 0.7347 0.6142 0.080 Uiso 0.499(5) 1 calc R U P A 2
H41E H 0.9566 0.8715 0.5673 0.080 Uiso 0.499(5) 1 calc R U P A 2
H41F H 1.0220 0.7525 0.5648 0.080 Uiso 0.499(5) 1 calc R U P A 2
C19B C 0.9750(2) 0.6166(11) 0.5960(3) 0.090(3) Uani 0.501(5) 1 d . . P A 1
H41A H 0.9558 0.5649 0.6296 0.108 Uiso 0.501(5) 1 calc R U P A 1
H41B H 0.9761 0.7278 0.6028 0.108 Uiso 0.501(5) 1 calc R U P A 1
H41C H 1.0241 0.5796 0.5913 0.108 Uiso 0.501(5) 1 calc R U P A 1
C20A C 0.9365(3) 0.4083(8) 0.5953(3) 0.076(2) Uani 0.499(5) 1 d . . P A 2
H40D H 0.9805 0.3533 0.5867 0.091 Uiso 0.499(5) 1 calc R U P A 2
H40E H 0.8994 0.3340 0.6048 0.091 Uiso 0.499(5) 1 calc R U P A 2
H40F H 0.9473 0.4770 0.6290 0.091 Uiso 0.499(5) 1 calc R U P A 2
C20B C 0.9007(3) 0.2914(7) 0.5616(3) 0.0672(18) Uani 0.501(5) 1 d . . P A 1
H40A H 0.9348 0.2211 0.5448 0.081 Uiso 0.501(5) 1 calc R U P A 1
H40B H 0.8532 0.2419 0.5617 0.081 Uiso 0.501(5) 1 calc R U P A 1
H40C H 0.9185 0.3170 0.6021 0.081 Uiso 0.501(5) 1 calc R U P A 1
C21A C 0.8380(3) 0.2837(6) 0.4805(4) 0.080(2) Uani 0.499(5) 1 d . . P A 2
H44D H 0.8728 0.2261 0.4590 0.096 Uiso 0.499(5) 1 calc R U P A 2
H44E H 0.7910 0.2853 0.4575 0.096 Uiso 0.499(5) 1 calc R U P A 2
H44F H 0.8329 0.2341 0.5186 0.096 Uiso 0.499(5) 1 calc R U P A 2
C21B C 0.8133(3) 0.3250(7) 0.4350(3) 0.0590(15) Uani 0.501(5) 1 d . . P A 1
H44A H 0.7760 0.3692 0.4070 0.071 Uiso 0.501(5) 1 calc R U P A 1
H44B H 0.7904 0.2599 0.4632 0.071 Uiso 0.501(5) 1 calc R U P A 1
H44C H 0.8467 0.2631 0.4136 0.071 Uiso 0.501(5) 1 calc R U P A 1
C22 C 0.59980(10) 0.2476(2) 0.38371(8) 0.0375(4) Uani 1 1 d . . . . .
C23 C 0.62648(9) 0.1043(2) 0.36318(7) 0.0333(3) Uani 1 1 d . . . . .
C24 C 0.69144(10) 0.0631(3) 0.33585(8) 0.0451(4) Uani 1 1 d . . . . .
H00O H 0.7262 0.1391 0.3280 0.054 Uiso 1 1 calc R U . . .
C25 C 0.70189(13) -0.0868(3) 0.32148(9) 0.0573(6) Uani 1 1 d . . . . .
H00W H 0.7449 -0.1150 0.3042 0.069 Uiso 1 1 calc R U . . .
C26 C 0.64966(15) -0.2031(3) 0.33188(10) 0.0610(7) Uani 1 1 d . . . . .
H00T H 0.6587 -0.3063 0.3210 0.073 Uiso 1 1 calc R U . . .
C27 C 0.58635(13) -0.1689(2) 0.35734(9) 0.0505(5) Uani 1 1 d . . . . .
H00N H 0.5521 -0.2473 0.3634 0.061 Uiso 1 1 calc R U . . .
C28 C 0.57300(10) -0.0129(2) 0.37454(7) 0.0353(3) Uani 1 1 d . . . . .
C29 C 0.51397(10) 0.0605(2) 0.40192(7) 0.0382(4) Uani 1 1 d . . . . .
C30 C 0.53213(10) 0.2214(2) 0.40875(7) 0.0402(4) Uani 1 1 d . . . . .
C31 C 0.44858(12) -0.0194(3) 0.42362(10) 0.0634(7) Uani 1 1 d . . . . .
H00D H 0.4361 -0.1090 0.3988 0.095 Uiso 1 1 calc R U . . .
H00E H 0.4075 0.0519 0.4217 0.095 Uiso 1 1 calc R U . . .
H00G H 0.4598 -0.0529 0.4644 0.095 Uiso 1 1 calc R U . . .
C32 C 0.49036(15) 0.3430(3) 0.43964(11) 0.0676(7) Uani 1 1 d . . . . .
H00H H 0.5047 0.3405 0.4820 0.101 Uiso 1 1 calc R U . . .
H00J H 0.4384 0.3224 0.4330 0.101 Uiso 1 1 calc R U . . .
H00M H 0.5010 0.4446 0.4239 0.101 Uiso 1 1 calc R U . . .
C34 C 0.52583(13) 0.2973(4) 0.24688(11) 0.0642(7) Uani 1 1 d . . . . .
C35 C 0.46171(12) 0.3204(2) 0.27393(9) 0.0471(5) Uani 1 1 d . . . . .
C36 C 0.42399(9) 0.1788(2) 0.27505(7) 0.0371(4) Uani 1 1 d . . . . .
C37 C 0.46571(13) 0.0637(2) 0.24800(8) 0.0503(5) Uani 1 1 d . . . . .
C38 C 0.52996(12) 0.1414(4) 0.23021(8) 0.0667(8) Uani 1 1 d . . . . .
C39 C 0.5815(2) 0.4228(6) 0.23645(18) 0.152(2) Uani 1 1 d . . . . .
H01G H 0.5637 0.4860 0.2027 0.227 Uiso 1 1 calc R U . . .
H01H H 0.6275 0.3749 0.2283 0.227 Uiso 1 1 calc R U . . .
H01I H 0.5888 0.4876 0.2716 0.227 Uiso 1 1 calc R U . . .
C40 C 0.4342(2) 0.4729(3) 0.29645(15) 0.1063(14) Uani 1 1 d . . . . .
H01D H 0.4750 0.5326 0.3145 0.159 Uiso 1 1 calc R U . . .
H01E H 0.3995 0.4531 0.3258 0.159 Uiso 1 1 calc R U . . .
H01F H 0.4103 0.5309 0.2635 0.159 Uiso 1 1 calc R U . . .
C41 C 0.35065(12) 0.1519(4) 0.29818(12) 0.0790(9) Uani 1 1 d . . . . .
H00P H 0.3457 0.2175 0.3326 0.118 Uiso 1 1 calc R U . . .
H00Q H 0.3464 0.0438 0.3095 0.118 Uiso 1 1 calc R U . . .
H00R H 0.3124 0.1770 0.2674 0.118 Uiso 1 1 calc R U . . .
C42 C 0.4461(2) -0.1027(3) 0.23759(15) 0.1166(17) Uani 1 1 d . . . . .
H01A H 0.4108 -0.1341 0.2649 0.175 Uiso 1 1 calc R U . . .
H01B H 0.4897 -0.1662 0.2441 0.175 Uiso 1 1 calc R U . . .
H01C H 0.4252 -0.1160 0.1970 0.175 Uiso 1 1 calc R U . . .
C43 C 0.5892(2) 0.0662(7) 0.19822(12) 0.165(3) Uani 1 1 d . . . . .
H01J H 0.5752 0.0653 0.1558 0.247 Uiso 1 1 calc R U . . .
H01K H 0.5965 -0.0395 0.2123 0.247 Uiso 1 1 calc R U . . .
H01L H 0.6343 0.1243 0.2059 0.247 Uiso 1 1 calc R U . . .
H1O H 0.6593(14) 0.681(3) 0.4426(11) 0.054(8) Uiso 1 1 d . . . . .
H2O H 0.6387(16) 0.432(4) 0.4084(13) 0.080(10) Uiso 1 1 d . . . . .

loop_
_atom_site_aniso_label
_atom_site_aniso_U_11
_atom_site_aniso_U_22
_atom_site_aniso_U_33
_atom_site_aniso_U_23
_atom_site_aniso_U_13
_atom_site_aniso_U_12
Fe1 0.02227(9) 0.02935(11) 0.02783(10) 0.00175(8) 0.00421(7) -0.00299(8)
Fe2 0.02672(10) 0.03389(12) 0.02320(10) -0.00086(8) -0.00003(7) -0.00003(9)
O1 0.0331(6) 0.0371(7) 0.0343(6) -0.0030(5) -0.0044(5) -0.0055(5)
O2 0.0787(12) 0.0486(9) 0.0559(10) -0.0141(8) 0.0075(8) -0.0281(8)
C1 0.0239(6) 0.0310(8) 0.0283(7) -0.0021(5) 0.0030(5) -0.0020(5)
C2 0.0289(7) 0.0270(7) 0.0289(7) -0.0001(5) 0.0038(5) -0.0015(6)
C3 0.0306(7) 0.0333(8) 0.0297(7) -0.0033(6) 0.0023(6) -0.0021(6)
C4 0.0286(7) 0.0341(8) 0.0284(7) 0.0016(6) 0.0059(5) 0.0010(6)
C5 0.0398(9) 0.0520(11) 0.0320(8) 0.0075(7) 0.0066(7) 0.0072(8)
C6 0.0488(11) 0.0549(12) 0.0462(10) 0.0236(9) 0.0176(9) 0.0134(9)
C7 0.0447(10) 0.0343(9) 0.0652(13) 0.0172(9) 0.0199(9) 0.0017(8)
C8 0.0316(8) 0.0312(8) 0.0538(10) 0.0035(7) 0.0121(7) -0.0040(6)
C9 0.0246(7) 0.0289(7) 0.0340(7) 0.0028(6) 0.0087(6) -0.0009(5)
C10 0.0488(10) 0.0289(8) 0.0416(9) 0.0046(7) 0.0025(8) -0.0015(7)
C11 0.0469(10) 0.0432(10) 0.0392(9) -0.0084(8) -0.0041(8) -0.0075(8)
C12 0.0419(10) 0.0688(14) 0.0331(9) -0.0030(9) 0.0090(7) 0.0260(10)
C13A 0.025(2) 0.040(2) 0.031(2) 0.0066(18) 0.0122(16) 0.002(2)
C13B 0.034(3) 0.033(3) 0.066(5) -0.014(3) 0.024(3) -0.014(2)
C14A 0.0220(15) 0.041(2) 0.035(2) -0.003(2) 0.0067(14) -0.0021(17)
C14B 0.0208(17) 0.060(4) 0.040(2) -0.017(3) 0.0025(15) -0.001(2)
C15A 0.029(2) 0.038(3) 0.045(3) 0.017(2) 0.013(2) 0.0110(19)
C15B 0.0253(18) 0.035(2) 0.039(2) 0.0043(17) 0.0077(16) 0.0085(16)
C16A 0.034(3) 0.0208(16) 0.052(3) -0.003(3) 0.019(3) -0.0009(16)
C16B 0.0224(16) 0.042(2) 0.028(2) -0.007(2) 0.0038(18) 0.0052(14)
C17A 0.040(2) 0.126(6) 0.033(2) -0.020(3) 0.0042(17) 0.008(3)
C17B 0.074(4) 0.096(5) 0.045(3) 0.027(3) 0.028(3) 0.043(4)
C18A 0.052(3) 0.051(3) 0.094(4) 0.033(3) 0.037(3) 0.007(2)
C18B 0.087(5) 0.040(3) 0.179(9) -0.024(4) 0.092(5) -0.023(3)
C19A 0.0275(19) 0.105(5) 0.067(3) -0.033(3) 0.0047(19) -0.016(2)
C19B 0.029(2) 0.168(8) 0.070(4) -0.063(4) -0.009(2) 0.005(3)
C20A 0.058(3) 0.103(5) 0.072(3) 0.052(3) 0.029(3) 0.049(3)
C20B 0.071(3) 0.068(3) 0.067(3) 0.032(3) 0.028(3) 0.040(3)
C21A 0.073(4) 0.035(2) 0.139(6) -0.030(3) 0.059(4) -0.011(2)
C21B 0.040(2) 0.065(3) 0.073(3) -0.036(3) 0.010(2) -0.008(2)
C22 0.0404(9) 0.0395(9) 0.0319(8) -0.0074(7) -0.0005(7) -0.0073(7)
C23 0.0299(7) 0.0425(9) 0.0265(7) -0.0004(6) -0.0041(6) -0.0016(7)
C24 0.0343(9) 0.0665(13) 0.0340(9) 0.0029(8) -0.0010(7) 0.0049(9)
C25 0.0539(12) 0.0778(17) 0.0393(10) -0.0036(10) -0.0024(9) 0.0285(12)
C26 0.0787(17) 0.0516(13) 0.0486(12) -0.0114(10) -0.0190(11) 0.0268(12)
C27 0.0659(13) 0.0373(10) 0.0440(10) 0.0032(8) -0.0220(9) -0.0022(9)
C28 0.0399(9) 0.0373(9) 0.0268(7) 0.0026(6) -0.0093(6) -0.0037(7)
C29 0.0342(8) 0.0561(11) 0.0240(7) 0.0046(7) -0.0008(6) -0.0088(8)
C30 0.0402(9) 0.0534(11) 0.0270(7) -0.0087(7) 0.0028(6) -0.0001(8)
C31 0.0454(11) 0.101(2) 0.0435(11) 0.0212(12) -0.0011(9) -0.0255(12)
C32 0.0740(16) 0.0830(18) 0.0473(12) -0.0206(12) 0.0138(11) 0.0176(14)
C34 0.0476(12) 0.0921(19) 0.0506(12) 0.0345(13) -0.0111(10) -0.0206(12)
C35 0.0564(12) 0.0324(9) 0.0489(11) 0.0020(8) -0.0173(9) 0.0005(8)
C36 0.0303(8) 0.0499(10) 0.0300(8) 0.0035(7) -0.0035(6) 0.0007(7)
C37 0.0743(14) 0.0343(9) 0.0367(9) -0.0065(7) -0.0282(9) 0.0117(9)
C38 0.0467(11) 0.131(2) 0.0218(8) 0.0050(11) 0.0021(7) 0.0422(14)
C39 0.104(3) 0.219(5) 0.123(3) 0.115(3) -0.044(2) -0.101(3)
C40 0.152(3) 0.0434(14) 0.110(2) -0.0249(15) -0.068(2) 0.0340(17)
C41 0.0345(10) 0.142(3) 0.0600(15) 0.0258(16) -0.0023(10) -0.0051(14)
C42 0.190(4) 0.0407(13) 0.101(2) -0.0204(14) -0.098(3) 0.0179(18)
C43 0.107(3) 0.354(7) 0.0336(13) -0.006(2) 0.0075(14) 0.142(4)

loop_
_atom_type_symbol
_atom_type_description
_atom_type_scat_dispersion_real
_atom_type_scat_dispersion_imag
_atom_type_scat_source
C C 0.0033 0.0016 'International Tables Vol C Tables 4.2.6.8 and 6.1.1.4'
H H 0.0000 0.0000 'International Tables Vol C Tables 4.2.6.8 and 6.1.1.4'
O O 0.0106 0.0060 'International Tables Vol C Tables 4.2.6.8 and 6.1.1.4'
Fe Fe 0.3463 0.8444 'International Tables Vol C Tables 4.2.6.8 and 6.1.1.4'

loop_
_geom_angle_atom_site_label_1
_geom_angle_atom_site_label_2
_geom_angle_atom_site_label_3
_geom_angle
C16A Fe1 C15A 42.6(2)
C16A Fe1 C13A 69.3(3)
C15A Fe1 C13A 69.3(2)
C16A Fe1 C12 45.28(18)
C15A Fe1 C12 70.94(15)
C13A Fe1 C12 35.6(2)
C16A Fe1 C14A 70.2(2)
C15A Fe1 C14A 41.14(19)
C13A Fe1 C14A 41.01(17)
C12 Fe1 C14A 66.23(15)
C16A Fe1 C3 164.3(2)
C15A Fe1 C3 124.0(2)
C13A Fe1 C3 116.9(2)
C12 Fe1 C3 147.23(8)
C14A Fe1 C3 104.47(15)
C16A Fe1 C1 121.17(19)
C15A Fe1 C1 157.3(2)
C13A Fe1 C1 124.99(15)
C12 Fe1 C1 109.60(7)
C14A Fe1 C1 160.94(18)
C3 Fe1 C1 68.42(6)
C12 Fe1 C13B 44.7(2)
C3 Fe1 C13B 114.46(19)
C1 Fe1 C13B 139.3(2)
C16A Fe1 C2 154.3(2)
C15A Fe1 C2 160.9(2)
C13A Fe1 C2 105.22(19)
C12 Fe1 C2 115.85(7)
C14A Fe1 C2 122.98(17)
C3 Fe1 C2 40.89(6)
C1 Fe1 C2 40.32(6)
C13B Fe1 C2 113.6(2)
C16A Fe1 C4 128.13(18)
C15A Fe1 C4 108.26(14)
C13A Fe1 C4 153.1(2)
C12 Fe1 C4 171.06(9)
C14A Fe1 C4 119.37(15)
C3 Fe1 C4 40.72(6)
C1 Fe1 C4 67.51(6)
C13B Fe1 C4 142.7(2)
C2 Fe1 C4 67.90(6)
C12 Fe1 C14B 68.78(15)
C3 Fe1 C14B 113.60(14)
C1 Fe1 C14B 177.98(14)
C13B Fe1 C14B 40.4(2)
C2 Fe1 C14B 141.3(2)
C4 Fe1 C14B 113.89(16)
C16A Fe1 C9 109.83(16)
C15A Fe1 C9 122.31(16)
C13A Fe1 C9 163.00(16)
C12 Fe1 C9 131.94(8)
C14A Fe1 C9 155.82(16)
C3 Fe1 C9 68.70(6)
C1 Fe1 C9 39.91(6)
C13B Fe1 C9 176.6(2)
C2 Fe1 C9 67.82(6)
C4 Fe1 C9 40.54(6)
C14B Fe1 C9 140.3(2)
C36 Fe2 C34 67.39(8)
C36 Fe2 C35 40.20(8)
C34 Fe2 C35 39.57(10)
C36 Fe2 C38 68.12(8)
C34 Fe2 C38 40.02(11)
C35 Fe2 C38 67.24(9)
C36 Fe2 C37 40.69(8)
C34 Fe2 C37 68.33(10)
C35 Fe2 C37 68.11(8)
C38 Fe2 C37 41.28(11)
C36 Fe2 C29 109.60(7)
C34 Fe2 C29 167.36(11)
C35 Fe2 C29 130.35(9)
C38 Fe2 C29 151.69(11)
C37 Fe2 C29 118.06(8)
C36 Fe2 C22 147.33(8)
C34 Fe2 C22 106.97(9)
C35 Fe2 C22 114.64(8)
C38 Fe2 C22 129.34(10)
C37 Fe2 C22 169.62(9)
C29 Fe2 C22 68.51(7)
C36 Fe2 C30 116.41(7)
C34 Fe2 C30 128.49(11)
C35 Fe2 C30 107.60(8)
C38 Fe2 C30 166.86(11)
C37 Fe2 C30 149.73(9)
C29 Fe2 C30 40.65(8)
C22 Fe2 C30 40.37(7)
C36 Fe2 C28 133.23(7)
C34 Fe2 C28 149.82(10)
C35 Fe2 C28 170.43(9)
C38 Fe2 C28 119.08(9)
C37 Fe2 C28 111.28(7)
C29 Fe2 C28 40.80(7)
C22 Fe2 C28 67.79(7)
C30 Fe2 C28 67.81(8)
C36 Fe2 C23 172.12(8)
C34 Fe2 C23 115.94(8)
C35 Fe2 C23 146.69(8)
C38 Fe2 C23 109.41(7)
C37 Fe2 C23 132.60(8)
C29 Fe2 C23 68.76(7)
C22 Fe2 C23 40.04(7)
C30 Fe2 C23 67.76(7)
C28 Fe2 C23 40.67(7)
O1 C1 C9 122.89(14)
O1 C1 C2 126.78(14)
C9 C1 C2 109.95(13)
O1 C1 Fe1 130.08(11)
C9 C1 Fe1 71.67(9)
C2 C1 Fe1 70.41(9)
C1 C2 C3 107.46(14)
C1 C2 C10 125.40(14)
C3 C2 C10 127.09(15)
C1 C2 Fe1 69.27(9)
C3 C2 Fe1 68.64(9)
C10 C2 Fe1 129.40(12)
C4 C3 C2 107.50(13)
C4 C3 C11 125.87(15)
C2 C3 C11 126.41(15)
C4 C3 Fe1 70.90(9)
C2 C3 Fe1 70.47(9)
C11 C3 Fe1 128.15(13)
C5 C4 C3 132.66(16)
C5 C4 C9 118.94(16)
C3 C4 C9 108.39(13)
C5 C4 Fe1 126.22(12)
C3 C4 Fe1 68.38(9)
C9 C4 Fe1 70.41(8)
C6 C5 C4 119.04(19)
C5 C6 C7 121.55(18)
C8 C7 C6 122.07(18)
C7 C8 C9 118.17(18)
C1 C9 C8 133.18(16)
C1 C9 C4 106.61(13)
C8 C9 C4 120.21(15)
C1 C9 Fe1 68.42(8)
C8 C9 Fe1 127.73(11)
C4 C9 Fe1 69.05(8)
C13A C12 C17A 135.2(4)
C16B C12 C13B 110.0(4)
C13A C12 C16A 108.6(4)
C17A C12 C16A 115.9(4)
C16B C12 C17B 134.4(4)
C13B C12 C17B 114.7(4)
C13A C12 Fe1 71.5(3)
C16B C12 Fe1 77.1(3)
C17A C12 Fe1 123.6(2)
C13B C12 Fe1 68.5(3)
C16A C12 Fe1 64.9(2)
C17B C12 Fe1 127.5(2)
C12 C13A C14A 113.4(6)
C12 C13A C18A 122.2(5)
C14A C13A C18A 124.1(6)
C12 C13A Fe1 72.9(3)
C14A C13A Fe1 70.3(3)
C18A C13A Fe1 129.9(4)
C14B C13B C18B 128.0(7)
C14B C13B C12 102.1(4)
C18B C13B C12 129.8(7)
C14B C13B Fe1 70.6(3)
C18B C13B Fe1 126.1(4)
C12 C13B Fe1 66.7(2)
C15A C14A C13A 106.9(5)
C15A C14A C19A 125.8(6)
C13A C14A C19A 127.3(6)
C15A C14A Fe1 67.6(2)
C13A C14A Fe1 68.7(3)
C19A C14A Fe1 130.8(3)
C15B C14B C13B 108.3(4)
C15B C14B C19B 126.4(7)
C13B C14B C19B 125.2(7)
C15B C14B Fe1 72.1(3)
C13B C14B Fe1 69.0(3)
C19B C14B Fe1 126.0(3)
C14A C15A C16A 107.6(4)
C14A C15A C20A 125.7(7)
C16A C15A C20A 126.6(6)
C14A C15A Fe1 71.3(2)
C16A C15A Fe1 67.7(3)
C20A C15A Fe1 128.0(3)
C14B C15B C16B 107.8(5)
C14B C15B C20B 125.7(6)
C16B C15B C20B 126.5(6)
C14B C15B Fe1 68.6(3)
C16B C15B Fe1 70.6(3)
C20B C15B Fe1 127.6(3)
C15A C16A C21A 126.1(6)
C15A C16A C12 103.3(4)
C21A C16A C12 130.5(6)
C15A C16A Fe1 69.7(3)
C21A C16A Fe1 127.1(4)
C12 C16A Fe1 69.8(2)
C12 C16B C15B 111.6(5)
C12 C16B C21B 124.1(4)
C15B C16B C21B 124.2(6)
C12 C16B Fe1 68.4(3)
C15B C16B Fe1 70.2(3)
C21B C16B Fe1 127.3(4)
O2 C22 C23 122.84(17)
O2 C22 C30 128.06(18)
C23 C22 C30 109.10(16)
O2 C22 Fe2 125.18(14)
C23 C22 Fe2 71.09(9)
C30 C22 Fe2 70.14(10)
C22 C23 C24 132.67(18)
C22 C23 C28 106.98(15)
C24 C23 C28 120.36(17)
C22 C23 Fe2 68.88(10)
C24 C23 Fe2 126.90(12)
C28 C23 Fe2 69.01(9)
C25 C24 C23 118.7(2)
C24 C25 C26 121.7(2)
C27 C26 C25 121.7(2)
C26 C27 C28 119.2(2)
C27 C28 C29 133.18(19)
C27 C28 C23 118.40(18)
C29 C28 C23 108.42(16)
C27 C28 Fe2 125.69(12)
C29 C28 Fe2 68.91(10)
C23 C28 Fe2 70.32(9)
C30 C29 C28 107.17(15)
C30 C29 C31 126.5(2)
C28 C29 C31 126.1(2)
C30 C29 Fe2 70.26(10)
C28 C29 Fe2 70.29(9)
C31 C29 Fe2 128.23(13)
C22 C30 C29 108.28(16)
C22 C30 C32 124.7(2)
C29 C30 C32 126.99(19)
C22 C30 Fe2 69.49(9)
C29 C30 Fe2 69.08(9)
C32 C30 Fe2 129.55(15)
C35 C34 C38 108.9(2)
C35 C34 C39 125.0(3)
C38 C34 C39 126.1(3)
C35 C34 Fe2 70.21(12)
C38 C34 Fe2 69.98(12)
C39 C34 Fe2 126.56(18)
C34 C35 C36 108.8(2)
C34 C35 C40 126.4(3)
C36 C35 C40 124.8(2)
C34 C35 Fe2 70.21(12)
C36 C35 Fe2 69.80(10)
C40 C35 Fe2 127.92(16)
C35 C36 C37 108.34(18)
C35 C36 C41 126.7(2)
C37 C36 C41 124.9(2)
C35 C36 Fe2 70.01(10)
C37 C36 Fe2 69.83(10)
C41 C36 Fe2 127.85(14)
C36 C37 C38 106.10(18)
C36 C37 C42 127.4(3)
C38 C37 C42 126.5(3)
C36 C37 Fe2 69.48(10)
C38 C37 Fe2 69.28(11)
C42 C37 Fe2 127.69(15)
C34 C38 C37 107.92(18)
C34 C38 C43 127.0(4)
C37 C38 C43 125.1(4)
C34 C38 Fe2 70.00(12)
C37 C38 Fe2 69.44(10)
C43 C38 Fe2 127.10(16)

loop_
_geom_bond_atom_site_label_1
_geom_bond_atom_site_label_2
_geom_bond_distance
Fe1 C16A 1.968(5)
Fe1 C15A 1.995(4)
Fe1 C13A 2.023(7)
Fe1 C12 2.0389(18)
Fe1 C14A 2.044(4)
Fe1 C3 2.0474(16)
Fe1 C1 2.0567(15)
Fe1 C13B 2.065(6)
Fe1 C2 2.0718(16)
Fe1 C4 2.0811(15)
Fe1 C14B 2.086(4)
Fe1 C9 2.0995(15)
Fe2 C36 2.0403(16)
Fe2 C34 2.043(2)
Fe2 C35 2.0431(19)
Fe2 C38 2.0429(19)
Fe2 C37 2.0450(17)
Fe2 C29 2.0512(17)
Fe2 C22 2.0583(17)
Fe2 C30 2.0669(17)
Fe2 C28 2.0698(17)
Fe2 C23 2.0875(16)
O1 C1 1.3839(19)
O2 C22 1.374(2)
C1 C9 1.419(2)
C1 C2 1.423(2)
C2 C3 1.439(2)
C2 C10 1.500(2)
C3 C4 1.437(2)
C3 C11 1.499(2)
C4 C5 1.428(2)
C4 C9 1.449(2)
C5 C6 1.359(3)
C6 C7 1.427(3)
C7 C8 1.358(3)
C8 C9 1.429(2)
C12 C13A 1.241(8)
C12 C16B 1.243(7)
C12 C17A 1.536(5)
C12 C13B 1.562(7)
C12 C16A 1.544(6)
C12 C17B 1.551(5)
C13A C14A 1.424(6)
C13A C18A 1.523(8)
C13B C14B 1.432(9)
C13B C18B 1.493(8)
C14A C15A 1.420(6)
C14A C19A 1.505(6)
C14B C15B 1.418(7)
C14B C19B 1.496(6)
C15A C16A 1.440(8)
C15A C20A 1.505(6)
C15B C16B 1.430(5)
C15B C20B 1.501(6)
C16A C21A 1.496(7)
C16B C21B 1.510(7)
C22 C23 1.419(3)
C22 C30 1.423(3)
C23 C24 1.431(3)
C23 C28 1.445(2)
C24 C25 1.349(3)
C25 C26 1.419(4)
C26 C27 1.370(4)
C27 C28 1.425(3)
C28 C29 1.437(3)
C29 C30 1.431(3)
C29 C31 1.500(3)
C30 C32 1.502(3)
C34 C35 1.383(3)
C34 C38 1.398(4)
C34 C39 1.518(4)
C35 C36 1.403(3)
C35 C40 1.510(3)
C36 C37 1.420(3)
C36 C41 1.501(3)
C37 C38 1.441(4)
C37 C42 1.491(3)
C38 C43 1.500(3)

loop_
_geom_torsion_atom_site_label_1
_geom_torsion_atom_site_label_2
_geom_torsion_atom_site_label_3
_geom_torsion_atom_site_label_4
_geom_torsion
O1 C1 C2 C3 175.86(14)
C9 C1 C2 C3 2.85(17)
Fe1 C1 C2 C3 -58.18(11)
O1 C1 C2 C10 -1.6(3)
C9 C1 C2 C10 -174.66(15)
Fe1 C1 C2 C10 124.31(16)
O1 C1 C2 Fe1 -125.96(15)
C9 C1 C2 Fe1 61.03(11)
C1 C2 C3 C4 -3.01(17)
C10 C2 C3 C4 174.45(16)
Fe1 C2 C3 C4 -61.58(11)
C1 C2 C3 C11 -177.87(16)
C10 C2 C3 C11 -0.4(3)
Fe1 C2 C3 C11 123.55(18)
C1 C2 C3 Fe1 58.57(11)
C10 C2 C3 Fe1 -123.97(17)
C2 C3 C4 C5 -178.76(17)
C11 C3 C4 C5 -3.9(3)
Fe1 C3 C4 C5 119.93(19)
C2 C3 C4 C9 2.09(17)
C11 C3 C4 C9 176.99(16)
Fe1 C3 C4 C9 -59.21(11)
C2 C3 C4 Fe1 61.30(11)
C11 C3 C4 Fe1 -123.80(17)
C3 C4 C5 C6 179.72(18)
C9 C4 C5 C6 -1.2(2)
Fe1 C4 C5 C6 -87.2(2)
C4 C5 C6 C7 0.6(3)
C5 C6 C7 C8 0.3(3)
C6 C7 C8 C9 -0.4(3)
O1 C1 C9 C8 4.3(3)
C2 C1 C9 C8 177.63(16)
Fe1 C1 C9 C8 -122.10(18)
O1 C1 C9 C4 -174.88(13)
C2 C1 C9 C4 -1.55(17)
Fe1 C1 C9 C4 58.72(10)
O1 C1 C9 Fe1 126.40(15)
C2 C1 C9 Fe1 -60.27(11)
C7 C8 C9 C1 -179.32(17)
C7 C8 C9 C4 -0.2(2)
C7 C8 C9 Fe1 85.6(2)
C5 C4 C9 C1 -179.64(14)
C3 C4 C9 C1 -0.36(17)
Fe1 C4 C9 C1 -58.32(10)
C5 C4 C9 C8 1.0(2)
C3 C4 C9 C8 -179.67(14)
Fe1 C4 C9 C8 122.37(14)
C5 C4 C9 Fe1 -121.32(15)
C3 C4 C9 Fe1 57.96(11)
C16B C12 C13A C14A 1.7(8)
C17A C12 C13A C14A 178.2(4)
C13B C12 C13A C14A -18.3(13)
C16A C12 C13A C14A 4.6(6)
C17B C12 C13A C14A -174.4(5)
Fe1 C12 C13A C14A 58.8(4)
C16B C12 C13A C18A 176.0(5)
C17A C12 C13A C18A -7.5(9)
C13B C12 C13A C18A 156(2)
C16A C12 C13A C18A 178.9(5)
C17B C12 C13A C18A -0.1(6)
Fe1 C12 C13A C18A -126.9(6)
C16B C12 C13A Fe1 -57.2(5)
C17A C12 C13A Fe1 119.4(4)
C13B C12 C13A Fe1 -77.1(17)
C16A C12 C13A Fe1 -54.2(3)
C17B C12 C13A Fe1 126.8(2)
C13A C12 C13B C14B 159(2)
C16B C12 C13B C14B -4.0(5)
C17A C12 C13B C14B -176.0(5)
C16A C12 C13B C14B 0.7(4)
C17B C12 C13B C14B -174.8(4)
Fe1 C12 C13B C14B 62.5(3)
C13A C12 C13B C18B -21.9(13)
C16B C12 C13B C18B 175.0(6)
C17A C12 C13B C18B 3.0(11)
C16A C12 C13B C18B 179.7(6)
C17B C12 C13B C18B 4.2(7)
Fe1 C12 C13B C18B -118.5(6)
C13A C12 C13B Fe1 96.6(17)
C16B C12 C13B Fe1 -66.5(3)
C17A C12 C13B Fe1 121.5(6)
C16A C12 C13B Fe1 -61.8(2)
C17B C12 C13B Fe1 122.7(3)
C12 C13A C14A C15A -3.4(6)
C18A C13A C14A C15A -177.5(5)
Fe1 C13A C14A C15A 56.9(3)
C12 C13A C14A C19A 173.9(4)
C18A C13A C14A C19A -0.3(9)
Fe1 C13A C14A C19A -125.8(5)
C12 C13A C14A Fe1 -60.3(4)
C18A C13A C14A Fe1 125.5(6)
C18B C13B C14B C15B -177.0(5)
C12 C13B C14B C15B 2.0(5)
Fe1 C13B C14B C15B 61.8(3)
C18B C13B C14B C19B 1.1(9)
C12 C13B C14B C19B -179.8(4)
Fe1 C13B C14B C19B -120.0(4)
C18B C13B C14B Fe1 121.2(7)
C12 C13B C14B Fe1 -59.8(3)
C13A C14A C15A C16A 0.5(5)
C19A C14A C15A C16A -176.8(4)
Fe1 C14A C15A C16A 58.1(3)
C13A C14A C15A C20A 178.5(4)
C19A C14A C15A C20A 1.3(7)
Fe1 C14A C15A C20A -123.8(4)
C13A C14A C15A Fe1 -57.6(4)
C19A C14A C15A Fe1 125.1(4)
C13B C14B C15B C16B 0.2(6)
C19B C14B C15B C16B -178.0(4)
Fe1 C14B C15B C16B 60.0(4)
C13B C14B C15B C20B 178.5(4)
C19B C14B C15B C20B 0.4(7)
Fe1 C14B C15B C20B -121.7(4)
C13B C14B C15B Fe1 -59.8(4)
C19B C14B C15B Fe1 122.0(5)
C14A C15A C16A C21A 177.9(5)
C20A C15A C16A C21A -0.1(8)
Fe1 C15A C16A C21A -121.7(5)
C14A C15A C16A C12 1.9(5)
C20A C15A C16A C12 -176.2(4)
Fe1 C15A C16A C12 62.2(3)
C14A C15A C16A Fe1 -60.4(3)
C20A C15A C16A Fe1 121.6(4)
C13A C12 C16A C15A -4.0(5)
C16B C12 C16A C15A 168.5(17)
C17A C12 C16A C15A -179.0(3)
C13B C12 C16A C15A 2.7(4)
C17B C12 C16A C15A 173.9(6)
Fe1 C12 C16A C15A -62.2(3)
C13A C12 C16A C21A -179.8(6)
C16B C12 C16A C21A -7.3(11)
C17A C12 C16A C21A 5.2(7)
C13B C12 C16A C21A -173.1(6)
C17B C12 C16A C21A -1.9(11)
Fe1 C12 C16A C21A 122.0(6)
C13A C12 C16A Fe1 58.2(4)
C16B C12 C16A Fe1 -129.4(15)
C17A C12 C16A Fe1 -116.8(3)
C13B C12 C16A Fe1 64.9(3)
C17B C12 C16A Fe1 -124.0(6)
C13A C12 C16B C15B -1.9(7)
C17A C12 C16B C15B -179.5(4)
C13B C12 C16B C15B 4.3(6)
C16A C12 C16B C15B -10.8(11)
C17B C12 C16B C15B 172.6(4)
Fe1 C12 C16B C15B -56.8(4)
C13A C12 C16B C21B 176.1(5)
C17A C12 C16B C21B -1.4(6)
C13B C12 C16B C21B -177.6(5)
C16A C12 C16B C21B 167.2(19)
C17B C12 C16B C21B -9.3(8)
Fe1 C12 C16B C21B 121.3(5)
C13A C12 C16B Fe1 54.8(5)
C17A C12 C16B Fe1 -122.7(2)
C13B C12 C16B Fe1 61.1(3)
C16A C12 C16B Fe1 45.9(14)
C17B C12 C16B Fe1 -130.6(4)
C14B C15B C16B C12 -3.0(6)
C20B C15B C16B C12 178.7(4)
Fe1 C15B C16B C12 55.7(4)
C14B C15B C16B C21B 178.9(5)
C20B C15B C16B C21B 0.6(8)
Fe1 C15B C16B C21B -122.3(5)
C14B C15B C16B Fe1 -58.7(3)
C20B C15B C16B Fe1 123.0(4)
O2 C22 C23 C24 1.0(3)
C30 C22 C23 C24 -178.63(17)
Fe2 C22 C23 C24 121.28(19)
O2 C22 C23 C28 -178.95(16)
C30 C22 C23 C28 1.39(19)
Fe2 C22 C23 C28 -58.70(11)
O2 C22 C23 Fe2 -120.25(18)
C30 C22 C23 Fe2 60.09(12)
C22 C23 C24 C25 179.44(18)
C28 C23 C24 C25 -0.6(3)
Fe2 C23 C24 C25 -86.0(2)
C23 C24 C25 C26 1.1(3)
C24 C25 C26 C27 -0.4(3)
C25 C26 C27 C28 -0.8(3)
C26 C27 C28 C29 -179.64(18)
C26 C27 C28 C23 1.3(2)
C26 C27 C28 Fe2 86.6(2)
C22 C23 C28 C27 179.36(15)
C24 C23 C28 C27 -0.6(2)
Fe2 C23 C28 C27 120.74(15)
C22 C23 C28 C29 0.08(18)
C24 C23 C28 C29 -179.90(15)
Fe2 C23 C28 C29 -58.54(11)
C22 C23 C28 Fe2 58.62(11)
C24 C23 C28 Fe2 -121.37(15)
C27 C28 C29 C30 179.38(18)
C23 C28 C29 C30 -1.50(18)
Fe2 C28 C29 C30 -60.91(12)
C27 C28 C29 C31 3.8(3)
C23 C28 C29 C31 -177.06(16)
Fe2 C28 C29 C31 123.53(18)
C27 C28 C29 Fe2 -119.71(19)
C23 C28 C29 Fe2 59.41(11)
O2 C22 C30 C29 178.02(18)
C23 C22 C30 C29 -2.3(2)
Fe2 C22 C30 C29 58.33(12)
O2 C22 C30 C32 -4.9(3)
C23 C22 C30 C32 174.72(18)
Fe2 C22 C30 C32 -124.6(2)
O2 C22 C30 Fe2 119.7(2)
C23 C22 C30 Fe2 -60.68(12)
C28 C29 C30 C22 2.35(19)
C31 C29 C30 C22 177.89(17)
Fe2 C29 C30 C22 -58.58(12)
C28 C29 C30 C32 -174.63(19)
C31 C29 C30 C32 0.9(3)
Fe2 C29 C30 C32 124.4(2)
C28 C29 C30 Fe2 60.93(11)
C31 C29 C30 Fe2 -123.53(18)
C38 C34 C35 C36 0.2(2)
C39 C34 C35 C36 179.3(2)
Fe2 C34 C35 C36 -59.34(14)
C38 C34 C35 C40 -177.4(2)
C39 C34 C35 C40 1.7(4)
Fe2 C34 C35 C40 123.1(2)
C38 C34 C35 Fe2 59.52(14)
C39 C34 C35 Fe2 -121.4(2)
C34 C35 C36 C37 0.1(2)
C40 C35 C36 C37 177.7(2)
Fe2 C35 C36 C37 -59.52(12)
C34 C35 C36 C41 -177.51(19)
C40 C35 C36 C41 0.1(3)
Fe2 C35 C36 C41 122.90(19)
C34 C35 C36 Fe2 59.60(14)
C40 C35 C36 Fe2 -122.8(2)
C35 C36 C37 C38 -0.3(2)
C41 C36 C37 C38 177.35(18)
Fe2 C36 C37 C38 -59.92(12)
C35 C36 C37 C42 -177.99(19)
C41 C36 C37 C42 -0.4(3)
Fe2 C36 C37 C42 122.4(2)
C35 C36 C37 Fe2 59.63(13)
C41 C36 C37 Fe2 -122.73(19)
C35 C34 C38 C37 -0.4(2)
C39 C34 C38 C37 -179.4(2)
Fe2 C34 C38 C37 59.30(13)
C35 C34 C38 C43 178.4(2)
C39 C34 C38 C43 -0.7(4)
Fe2 C34 C38 C43 -122.0(2)
C35 C34 C38 Fe2 -59.66(15)
C39 C34 C38 Fe2 121.3(2)
C36 C37 C38 C34 0.4(2)
C42 C37 C38 C34 178.1(2)
Fe2 C37 C38 C34 -59.65(14)
C36 C37 C38 C43 -178.37(19)
C42 C37 C38 C43 -0.6(3)
Fe2 C37 C38 C43 121.6(2)
C36 C37 C38 Fe2 60.05(12)
C42 C37 C38 Fe2 -122.2(2)
